data_1562134
loop_
_publ_author_name
'Liu, Jiancai'
'Zhang, Yudong'
'Shang, Sensen'
'Li, Yanzhou'
'Chen, Lijuan'
'Zhao, Junwei'

_publ_section_title
;
 Syntheses, structures and properties of three metal--organic complexes
 containing 2,2&#x2032;-dipyridyl-5,5&#x2032;-dicarboxylate ligands
;
_journal_name_full 'Journal of Solid State Chemistry'
_journal_page_first 5
_journal_page_last 13
_journal_paper_doi 10.1016/j.jssc.2014.09.006
_journal_volume 221
_journal_year 2015
_chemical_formula_sum 'C12 H10 N2 Ni O6'
_chemical_formula_weight 336.91
_space_group_IT_number 14
_space_group_name_Hall '-P 2ybc'
_space_group_name_H-M_alt 'P 1 21/c 1'
_symmetry_cell_setting monoclinic
_symmetry_space_group_name_H-M 'P 1 21/c 1'
_atom_sites_solution_hydrogens geom
_atom_sites_solution_primary direct
_atom_sites_solution_secondary difmap
_audit_creation_method SHELXL-97
_cell_angle_alpha 90.00
_cell_angle_beta 129.965(6)
_cell_angle_gamma 90.00
_cell_formula_units_Z 4
_cell_length_a 11.9004(16)
_cell_length_b 8.3490(11)
_cell_length_c 16.2815(16)
_cell_measurement_reflns_used 2171
_cell_measurement_temperature 296(2)
_cell_measurement_theta_max 25.00
_cell_measurement_theta_min 2.23
_cell_volume 1239.8(3)
_computing_cell_refinement 'Bruker XSCANS'
_computing_data_collection 'Bruker XSCANS'
_computing_data_reduction 'Bruker SHELXTL'
_computing_molecular_graphics 'Bruker SHELXTL'
_computing_publication_material 'Bruker SHELXTL'
_computing_structure_refinement 'SHELXL-97 (Sheldrick, 1997)'
_computing_structure_solution 'SHELXS-97 (Sheldrick, 1990)'
_diffrn_ambient_temperature 296(2)
_diffrn_detector_area_resol_mean none
_diffrn_measured_fraction_theta_full 0.999
_diffrn_measured_fraction_theta_max 0.999
_diffrn_measurement_device_type 'Bruker APEX-II '
_diffrn_measurement_method '\w scans'
_diffrn_radiation_monochromator graphite
_diffrn_radiation_source 'fine-focus sealed tube'
_diffrn_radiation_type MoK\a
_diffrn_radiation_wavelength 0.71073
_diffrn_reflns_av_R_equivalents 0.0218
_diffrn_reflns_av_sigmaI/netI 0.0260
_diffrn_reflns_limit_h_max 13
_diffrn_reflns_limit_h_min -14
_diffrn_reflns_limit_k_max 9
_diffrn_reflns_limit_k_min -9
_diffrn_reflns_limit_l_max 19
_diffrn_reflns_limit_l_min -19
_diffrn_reflns_number 6101
_diffrn_reflns_theta_full 25.00
_diffrn_reflns_theta_max 25.00
_diffrn_reflns_theta_min 2.23
_diffrn_standards_decay_% none
_diffrn_standards_interval_count none
_diffrn_standards_interval_time none
_diffrn_standards_number none
_exptl_absorpt_coefficient_mu 1.596
_exptl_absorpt_correction_T_max 0.7103
_exptl_absorpt_correction_T_min 0.5468
_exptl_absorpt_correction_type multi-scan
_exptl_absorpt_process_details SADABS
_exptl_crystal_colour green
_exptl_crystal_density_diffrn 1.805
_exptl_crystal_density_method 'not measured'
_exptl_crystal_description block
_exptl_crystal_F_000 688
_exptl_crystal_size_max 0.43
_exptl_crystal_size_mid 0.35
_exptl_crystal_size_min 0.23
_refine_diff_density_max 0.682
_refine_diff_density_min -0.284
_refine_diff_density_rms 0.072
_refine_ls_extinction_method none
_refine_ls_goodness_of_fit_ref 1.052
_refine_ls_hydrogen_treatment constr
_refine_ls_matrix_type full
_refine_ls_number_parameters 190
_refine_ls_number_reflns 2171
_refine_ls_number_restraints 0
_refine_ls_restrained_S_all 1.052
_refine_ls_R_factor_all 0.0347
_refine_ls_R_factor_gt 0.0298
_refine_ls_shift/su_max 0.001
_refine_ls_shift/su_mean 0.000
_refine_ls_structure_factor_coef Fsqd
_refine_ls_weighting_details 'calc w=1/[\s^2^(Fo^2^)+(0.0526P)^2^+0.9804P] where P=(Fo^2^+2Fc^2^)/3'
_refine_ls_weighting_scheme calc
_refine_ls_wR_factor_gt 0.0872
_refine_ls_wR_factor_ref 0.0894
_reflns_number_gt 1915
_reflns_number_total 2171
_reflns_threshold_expression >2sigma(I)
_cod_data_source_file JSSC-2015-221-5.CIF
_cod_data_source_block q
_cod_depositor_comments
;
The following automatic conversions were performed:

data item '_refine_ls_hydrogen_treatment' value 'CONSTR' was changed
to 'constr' in accordance with the built-in table derived from the
CIF Core dictionary named 'cif_core.dic' version 2.4.5 last updated
on 2014-11-21.

Automatic conversion script
Id: cif_fix_values 8369 2020-08-20 11:38:08Z andrius 
;
_cod_original_sg_symbol_H-M P2(1)/c
_cod_database_code 1562134

loop_
_symmetry_equiv_pos_as_xyz
'x, y, z'
'-x, y+1/2, -z+1/2'
'-x, -y, -z'
'x, -y-1/2, z-1/2'

loop_
_atom_site_label
_atom_site_type_symbol
_atom_site_fract_x
_atom_site_fract_y
_atom_site_fract_z
_atom_site_U_iso_or_equiv
_atom_site_adp_type
_atom_site_occupancy
_atom_site_symmetry_multiplicity
_atom_site_calc_flag
_atom_site_refinement_flags
_atom_site_disorder_assembly
_atom_site_disorder_group
Ni1 Ni 0.69225(3) -0.43242(4) 0.20115(3) 0.01928(15) Uani 1 1 d . . .
O1 O 0.4270(3) -0.1925(3) -0.02403(17) 0.0437(6) Uani 1 1 d . . .
O1W O 0.5164(2) -0.5844(2) 0.10810(16) 0.0282(5) Uani 1 1 d . . .
O2 O 0.5664(2) -0.2327(3) 0.15270(16) 0.0365(5) Uani 1 1 d . . .
O2W O 0.2445(5) 0.5647(4) 0.2298(3) 0.0959(13) Uani 1 1 d . . .
O3 O -0.1633(2) 0.3774(2) 0.22979(15) 0.0266(4) Uani 1 1 d . . .
O4 O -0.2593(2) 0.5450(2) 0.09560(15) 0.0256(4) Uani 1 1 d . . .
N1 N 0.2938(2) 0.0432(3) 0.16684(18) 0.0216(5) Uani 1 1 d . . .
N2 N 0.1214(2) 0.1983(3) 0.18737(17) 0.0207(5) Uani 1 1 d . . .
C1 C 0.4642(3) -0.1682(3) 0.0657(2) 0.0247(6) Uani 1 1 d . . .
C2 C 0.3670(3) -0.0556(3) 0.0697(2) 0.0236(6) Uani 1 1 d . . .
C3 C 0.3829(3) -0.0448(3) 0.1617(2) 0.0241(6) Uani 1 1 d . . .
H3A H 0.4588 -0.1010 0.2224 0.029 Uiso 1 1 calc R . .
C4 C 0.2576(3) 0.0325(4) -0.0181(2) 0.0325(7) Uani 1 1 d . . .
H4A H 0.2464 0.0309 -0.0801 0.039 Uiso 1 1 calc R . .
C5 C 0.1641(4) 0.1235(4) -0.0142(2) 0.0332(7) Uani 1 1 d . . .
H5A H 0.0890 0.1825 -0.0735 0.040 Uiso 1 1 calc R . .
C6 C 0.1841(3) 0.1255(3) 0.0795(2) 0.0221(6) Uani 1 1 d . . .
C7 C 0.0850(3) 0.2110(3) 0.0904(2) 0.0218(6) Uani 1 1 d . . .
C8 C -0.0377(3) 0.2969(4) 0.0081(2) 0.0283(7) Uani 1 1 d . . .
H8A H -0.0615 0.3048 -0.0585 0.034 Uiso 1 1 calc R . .
C9 C 0.0349(3) 0.2651(3) 0.2029(2) 0.0227(6) Uani 1 1 d . . .
H9A H 0.0586 0.2523 0.2692 0.027 Uiso 1 1 calc R . .
C10 C -0.1241(3) 0.3706(4) 0.0262(2) 0.0288(7) Uani 1 1 d . . .
H10A H -0.2050 0.4313 -0.0273 0.035 Uiso 1 1 calc R . .
C11 C -0.0887(3) 0.3528(3) 0.1250(2) 0.0234(6) Uani 1 1 d . . .
C12 C -0.1763(3) 0.4274(3) 0.1513(2) 0.0234(6) Uani 1 1 d . . .

loop_
_atom_site_aniso_label
_atom_site_aniso_U_11
_atom_site_aniso_U_22
_atom_site_aniso_U_33
_atom_site_aniso_U_23
_atom_site_aniso_U_13
_atom_site_aniso_U_12
Ni1 0.0164(2) 0.0253(2) 0.0168(2) -0.00163(13) 0.01094(17) 0.00097(14)
O1 0.0461(14) 0.0513(15) 0.0314(12) -0.0053(11) 0.0238(11) 0.0173(12)
O1W 0.0213(10) 0.0362(12) 0.0232(10) -0.0081(8) 0.0125(9) -0.0034(9)
O2 0.0325(12) 0.0417(13) 0.0322(12) 0.0029(10) 0.0194(11) 0.0175(10)
O2W 0.108(3) 0.062(2) 0.053(2) 0.0021(16) 0.022(2) 0.0142(19)
O3 0.0267(10) 0.0314(11) 0.0257(10) 0.0017(9) 0.0186(9) 0.0058(9)
O4 0.0223(10) 0.0327(11) 0.0219(10) 0.0014(8) 0.0143(9) 0.0075(9)
N1 0.0196(12) 0.0266(12) 0.0198(12) 0.0029(10) 0.0132(10) 0.0042(10)
N2 0.0200(11) 0.0244(12) 0.0190(11) 0.0006(9) 0.0131(10) 0.0022(10)
C1 0.0292(15) 0.0224(14) 0.0250(15) -0.0016(12) 0.0186(13) 0.0053(12)
C2 0.0231(14) 0.0256(15) 0.0259(15) -0.0011(11) 0.0175(13) 0.0013(12)
C3 0.0221(14) 0.0272(15) 0.0206(14) 0.0026(11) 0.0126(12) 0.0057(12)
C4 0.0366(17) 0.0443(19) 0.0236(15) 0.0064(13) 0.0226(15) 0.0141(15)
C5 0.0368(17) 0.0431(18) 0.0246(15) 0.0126(14) 0.0221(14) 0.0191(15)
C6 0.0209(14) 0.0253(14) 0.0211(14) 0.0001(11) 0.0140(12) 0.0018(12)
C7 0.0231(14) 0.0228(14) 0.0218(13) 0.0019(11) 0.0155(12) 0.0024(12)
C8 0.0282(15) 0.0392(17) 0.0207(14) 0.0062(13) 0.0171(13) 0.0110(13)
C9 0.0221(14) 0.0275(15) 0.0207(13) -0.0010(11) 0.0147(12) 0.0016(12)
C10 0.0257(15) 0.0354(16) 0.0254(15) 0.0079(13) 0.0165(13) 0.0110(13)
C11 0.0217(14) 0.0243(14) 0.0265(14) -0.0008(12) 0.0165(13) 0.0013(12)
C12 0.0176(13) 0.0298(15) 0.0210(14) -0.0035(12) 0.0115(12) 0.0001(12)

loop_
_atom_type_symbol
_atom_type_description
_atom_type_scat_dispersion_real
_atom_type_scat_dispersion_imag
_atom_type_scat_source
C C 0.0033 0.0016 'International Tables Vol C Tables 4.2.6.8 and 6.1.1.4'
H H 0.0000 0.0000 'International Tables Vol C Tables 4.2.6.8 and 6.1.1.4'
N N 0.0061 0.0033 'International Tables Vol C Tables 4.2.6.8 and 6.1.1.4'
Ni Ni 0.3393 1.1124 'International Tables Vol C Tables 4.2.6.8 and 6.1.1.4'
O O 0.0106 0.0060 'International Tables Vol C Tables 4.2.6.8 and 6.1.1.4'

loop_
_geom_angle_atom_site_label_1
_geom_angle_atom_site_label_2
_geom_angle_atom_site_label_3
_geom_angle
_geom_angle_site_symmetry_1
_geom_angle_site_symmetry_3
O2 Ni1 O1W 94.19(9) . .
O2 Ni1 N1 91.81(9) . 2_645
O1W Ni1 N1 94.00(8) . 2_645
O2 Ni1 N2 90.87(9) . 2_645
O1W Ni1 N2 171.67(8) . 2_645
N1 Ni1 N2 79.21(8) 2_645 2_645
O2 Ni1 O4 105.77(8) . 1_645
O1W Ni1 O4 91.48(8) . 1_645
N1 Ni1 O4 161.16(8) 2_645 1_645
N2 Ni1 O4 93.52(8) 2_645 1_645
O2 Ni1 O3 166.70(8) . 1_645
O1W Ni1 O3 89.88(8) . 1_645
N1 Ni1 O3 100.54(8) 2_645 1_645
N2 Ni1 O3 86.67(8) 2_645 1_645
O4 Ni1 O3 61.41(7) 1_645 1_645
O2 Ni1 C12 136.49(9) . 1_645
O1W Ni1 C12 91.46(8) . 1_645
N1 Ni1 C12 130.79(9) 2_645 1_645
N2 Ni1 C12 89.42(9) 2_645 1_645
O4 Ni1 C12 30.89(8) 1_645 1_645
O3 Ni1 C12 30.54(8) 1_645 1_645
C1 O2 Ni1 137.03(19) . .
C12 O3 Ni1 88.57(16) . 1_465
C12 O4 Ni1 88.98(16) . 1_465
C3 N1 C6 119.0(2) . .
C3 N1 Ni1 125.80(19) . 2_655
C6 N1 Ni1 115.21(17) . 2_655
C9 N2 C7 119.0(2) . .
C9 N2 Ni1 125.60(18) . 2_655
C7 N2 Ni1 115.38(18) . 2_655
O1 C1 O2 127.9(3) . .
O1 C1 C2 116.4(2) . .
O2 C1 C2 115.5(2) . .
C4 C2 C3 118.0(3) . .
C4 C2 C1 121.6(3) . .
C3 C2 C1 120.3(2) . .
N1 C3 C2 122.7(3) . .
N1 C3 H3A 118.7 . .
C2 C3 H3A 118.7 . .
C2 C4 C5 120.0(3) . .
C2 C4 H4A 120.0 . .
C5 C4 H4A 120.0 . .
C4 C5 C6 118.9(3) . .
C4 C5 H5A 120.6 . .
C6 C5 H5A 120.6 . .
N1 C6 C5 121.4(2) . .
N1 C6 C7 115.2(2) . .
C5 C6 C7 123.4(2) . .
N2 C7 C8 121.2(2) . .
N2 C7 C6 114.9(2) . .
C8 C7 C6 123.9(2) . .
C10 C8 C7 119.3(2) . .
C10 C8 H8A 120.4 . .
C7 C8 H8A 120.4 . .
N2 C9 C11 123.0(2) . .
N2 C9 H9A 118.5 . .
C11 C9 H9A 118.5 . .
C8 C10 C11 119.1(3) . .
C8 C10 H10A 120.4 . .
C11 C10 H10A 120.4 . .
C9 C11 C10 118.3(3) . .
C9 C11 C12 119.0(2) . .
C10 C11 C12 122.7(3) . .
O3 C12 O4 121.0(3) . .
O3 C12 C11 120.0(2) . .
O4 C12 C11 119.0(2) . .
O3 C12 Ni1 60.89(14) . 1_465
O4 C12 Ni1 60.13(14) . 1_465
C11 C12 Ni1 175.7(2) . 1_465

loop_
_geom_bond_atom_site_label_1
_geom_bond_atom_site_label_2
_geom_bond_distance
_geom_bond_site_symmetry_2
Ni1 O2 2.032(2) .
Ni1 O1W 2.052(2) .
Ni1 N1 2.057(2) 2_645
Ni1 N2 2.057(2) 2_645
Ni1 O4 2.1435(19) 1_645
Ni1 O3 2.1600(19) 1_645
Ni1 C12 2.472(3) 1_645
O1 C1 1.242(3) .
O2 C1 1.249(3) .
O3 C12 1.256(3) .
O3 Ni1 2.1600(19) 1_465
O4 C12 1.269(3) .
O4 Ni1 2.1435(19) 1_465
N1 C3 1.336(3) .
N1 C6 1.347(4) .
N1 Ni1 2.057(2) 2_655
N2 C9 1.330(3) .
N2 C7 1.347(3) .
N2 Ni1 2.057(2) 2_655
C1 C2 1.523(4) .
C2 C4 1.375(4) .
C2 C3 1.387(4) .
C3 H3A 0.9300 .
C4 C5 1.381(4) .
C4 H4A 0.9300 .
C5 C6 1.385(4) .
C5 H5A 0.9300 .
C6 C7 1.483(4) .
C7 C8 1.389(4) .
C8 C10 1.384(4) .
C8 H8A 0.9300 .
C9 C11 1.382(4) .
C9 H9A 0.9300 .
C10 C11 1.384(4) .
C10 H10A 0.9300 .
C11 C12 1.494(4) .
C12 Ni1 2.472(3) 1_465
